data_4116221
loop_
_publ_author_name
'Ingrid M. Fellows'
'David E. Kaelin'
'Stephen F. Martin'

_publ_section_title
;
 Application of Ring-Closing Metathesis to the Formal Total Synthesis of
 (+)-FR900482
;
_journal_name_full 'Journal of the American Chemical Society'
_journal_page_first 10781
_journal_page_last 10787
_journal_paper_doi 10.1021/ja0013879
_journal_volume 122
_journal_year 2000
_chemical_formula_sum 'C31 H32 F3 N O10'
_chemical_formula_weight 635.58
_chemical_name_systematic
; 
 ? 
;
_space_group_IT_number 18
_symmetry_cell_setting orthorhombic
_symmetry_space_group_name_Hall 'P 2 2ab'
_symmetry_space_group_name_H-M 'P 21 21 2'
_atom_sites_solution_hydrogens geom
_atom_sites_solution_primary direct
_atom_sites_solution_secondary difmap
_audit_creation_method SHELXL
_cell_angle_alpha 90.00
_cell_angle_beta 90.00
_cell_angle_gamma 90.00
_cell_formula_units_Z 4
_cell_length_a 9.9851(12)
_cell_length_b 37.016(4)
_cell_length_c 8.274(2)
_cell_measurement_temperature 188(2)
_cell_volume 3058.1(9)
_computing_structure_refinement 'SHELXL-93 (Sheldrick, 1993)'
_computing_structure_solution 'SHELXS-86 (Sheldrick, 1990)'
_diffrn_ambient_temperature 188(2)
_diffrn_radiation_monochromator graphite
_diffrn_radiation_source 'normal-focus sealed tube'
_diffrn_radiation_type MoK\a
_diffrn_radiation_wavelength 0.71073
_diffrn_reflns_av_R_equivalents 0.0365
_diffrn_reflns_av_sigmaI/netI 0.1641
_diffrn_reflns_limit_h_max 14
_diffrn_reflns_limit_h_min -1
_diffrn_reflns_limit_k_max 52
_diffrn_reflns_limit_k_min -1
_diffrn_reflns_limit_l_max 11
_diffrn_reflns_limit_l_min -1
_diffrn_reflns_number 6336
_diffrn_reflns_theta_max 30.00
_diffrn_reflns_theta_min 2.11
_exptl_absorpt_coefficient_mu 0.115
_exptl_crystal_density_diffrn 1.380
_exptl_crystal_F_000 1328
_refine_diff_density_max 0.301
_refine_diff_density_min -0.268
_refine_diff_density_rms 0.055
_refine_ls_abs_structure_details 'Flack H D (1983), Acta Cryst. A39, 876-881'
_refine_ls_abs_structure_Flack 1.34(193)
_refine_ls_extinction_coef 0.0155(12)
_refine_ls_extinction_expression Fc^*^=kFc[1+0.001xFc^2^\l^3^/sin(2\q)]^-1/4^
_refine_ls_extinction_method SHELXL
_refine_ls_goodness_of_fit_all 1.034
_refine_ls_goodness_of_fit_obs 1.261
_refine_ls_matrix_type full
_refine_ls_number_parameters 443
_refine_ls_number_reflns 6033
_refine_ls_number_restraints 69
_refine_ls_restrained_S_all 1.048
_refine_ls_restrained_S_obs 1.287
_refine_ls_R_factor_all 0.2322
_refine_ls_R_factor_obs 0.0787
_refine_ls_shift/esd_max -0.002
_refine_ls_shift/esd_mean 0.000
_refine_ls_structure_factor_coef Fsqd
_refine_ls_weighting_details 'w=1/[\s^2^(Fo^2^)+(0.0484P)^2^+1.6716P] where P=(Fo^2^+2Fc^2^)/3'
_refine_ls_weighting_scheme calc
_refine_ls_wR_factor_all 0.1869
_refine_ls_wR_factor_obs 0.1299
_reflns_number_observed 2223
_reflns_number_total 6034
_reflns_observed_criterion >2sigma(I)
_cod_data_source_file ja0013879_1.cif
_cod_data_source_block 16-Mosher_ester
_cod_depositor_comments
;
The following automatic conversions were performed:

'_refine_ls_weighting_scheme' value 'calc
w=1/[\s^2^(Fo^2^)+(0.0484P)^2^+1.6716P] where P=(Fo^2^+2Fc^2^)/3' was
changed to 'calc'. New tag '_refine_ls_weighting_details' was
created. The value of the new tag was set to
'w=1/[\s^2^(Fo^2^)+(0.0484P)^2^+1.6716P] where P=(Fo^2^+2Fc^2^)/3'.

Automatic conversion script
Id: cif_fix_values 3143 2015-03-26 13:38:13Z robertas 
;
_cod_database_code 4116221

loop_
_symmetry_equiv_pos_as_xyz
'x, y, z'
'-x, -y, z'
'-x+1/2, y+1/2, -z'
'x+1/2, -y+1/2, -z'

loop_
_atom_site_aniso_label
_atom_site_aniso_U_11
_atom_site_aniso_U_22
_atom_site_aniso_U_33
_atom_site_aniso_U_23
_atom_site_aniso_U_13
_atom_site_aniso_U_12
C1 0.029(4) 0.033(3) 0.031(3) -0.002(3) 0.004(3) -0.002(3)
C2 0.057(5) 0.033(3) 0.026(4) 0.005(3) -0.002(4) -0.006(4)
C3 0.060(5) 0.040(4) 0.032(4) 0.001(3) -0.002(4) -0.010(4)
C4 0.046(4) 0.038(3) 0.037(4) 0.001(3) -0.007(4) -0.010(3)
C5 0.061(5) 0.042(4) 0.020(3) 0.003(3) -0.013(4) -0.010(4)
C6 0.036(4) 0.032(3) 0.023(3) 0.007(3) -0.001(3) -0.003(3)
C7 0.035(4) 0.028(3) 0.028(3) -0.002(3) -0.002(3) -0.005(3)
C8 0.037(4) 0.032(3) 0.036(4) -0.001(3) -0.009(4) -0.010(3)
O9 0.034(3) 0.037(2) 0.047(3) 0.010(2) -0.003(3) 0.001(2)
C10 0.035(4) 0.039(4) 0.044(4) 0.001(3) -0.004(4) 0.004(3)
O11 0.051(3) 0.038(2) 0.096(4) 0.024(3) 0.004(3) -0.002(2)
C12 0.041(4) 0.042(4) 0.056(5) 0.006(4) -0.007(4) 0.005(3)
C13 0.042(5) 0.051(4) 0.049(4) 0.010(4) 0.006(4) -0.009(4)
C14 0.058(6) 0.079(6) 0.082(6) -0.028(5) -0.017(6) 0.010(5)
C15 0.081(8) 0.104(7) 0.091(7) -0.041(6) -0.028(7) -0.003(6)
C16 0.060(6) 0.111(7) 0.058(6) 0.007(6) -0.021(6) -0.031(6)
C17 0.056(6) 0.073(5) 0.072(6) 0.037(5) -0.005(5) -0.020(5)
C18 0.048(5) 0.059(4) 0.066(5) 0.023(4) -0.018(5) -0.008(4)
O19 0.054(3) 0.061(3) 0.071(4) -0.013(3) -0.006(3) 0.013(3)
C20 0.104(8) 0.091(6) 0.128(8) -0.072(6) -0.042(8) 0.026(6)
C21 0.043(5) 0.096(7) 0.061(6) 0.027(5) 0.002(5) -0.003(5)
F22 0.069(3) 0.077(3) 0.107(4) 0.049(3) 0.008(3) -0.005(3)
F23 0.044(3) 0.143(4) 0.073(3) 0.031(3) 0.018(3) 0.003(3)
F24 0.063(3) 0.157(5) 0.050(3) 0.027(3) -0.011(3) 0.002(3)
C25 0.045(4) 0.048(4) 0.040(4) 0.006(4) -0.008(4) -0.006(4)
O26 0.053(3) 0.060(3) 0.055(3) -0.007(3) -0.007(3) 0.019(3)
C27 0.057(6) 0.062(5) 0.057(5) 0.005(4) 0.000(5) 0.023(4)
O28 0.078(4) 0.067(3) 0.043(3) 0.001(3) -0.002(3) 0.015(3)
C29 0.172(11) 0.122(8) 0.116(9) -0.018(7) -0.042(9) 0.107(8)
C33 0.101(7) 0.055(5) 0.058(5) 0.011(4) -0.047(6) -0.041(5)
O34 0.059(3) 0.036(2) 0.054(3) -0.002(2) -0.014(3) -0.016(2)
C35 0.083(6) 0.055(4) 0.074(6) -0.004(5) -0.031(6) -0.024(4)
O38 0.055(3) 0.035(2) 0.031(2) 0.012(2) -0.007(3) -0.009(2)
C39 0.075(6) 0.049(4) 0.032(4) 0.012(3) -0.009(5) -0.007(4)
C40 0.051(4) 0.042(4) 0.027(3) 0.005(3) -0.005(4) -0.008(4)
C41 0.062(5) 0.053(4) 0.056(5) 0.011(4) 0.019(5) -0.009(4)
C42 0.082(7) 0.041(4) 0.078(6) 0.007(4) 0.015(6) 0.015(4)
C43 0.082(7) 0.039(4) 0.064(5) 0.014(4) -0.014(6) -0.013(4)
C44 0.047(5) 0.059(4) 0.048(5) 0.015(4) -0.005(4) -0.014(4)
C45 0.056(5) 0.047(4) 0.040(4) 0.008(3) -0.012(4) 0.004(4)
O36A 0.108(14) 0.078(10) 0.059(11) -0.024(10) 0.018(12) -0.024(11)
C37A 0.043(14) 0.104(17) 0.095(17) -0.020(15) -0.027(14) 0.041(13)
O36 0.047(5) 0.061(4) 0.080(6) -0.016(5) -0.026(5) -0.006(4)
C37 0.100(12) 0.122(11) 0.277(18) -0.025(13) -0.058(14) 0.012(10)
N30 0.098(6) 0.036(4) 0.041(4) 0.005(3) 0.008(5) -0.021(4)
O31A 0.107(11) 0.095(9) 0.047(8) 0.022(8) -0.043(8) -0.026(10)
O32A 0.118(11) 0.102(10) 0.065(8) 0.010(7) 0.028(9) -0.006(9)
O31 0.139(12) 0.079(8) 0.043(7) -0.022(6) -0.024(8) 0.028(9)
O32 0.098(10) 0.064(7) 0.043(6) -0.010(6) 0.014(8) 0.000(8)

loop_
_atom_site_label
_atom_site_type_symbol
_atom_site_fract_x
_atom_site_fract_y
_atom_site_fract_z
_atom_site_U_iso_or_equiv
_atom_site_thermal_displace_type
_atom_site_occupancy
_atom_site_calc_flag
_atom_site_refinement_flags
_atom_site_disorder_group
C1 C -0.0041(7) 0.40783(14) 0.1201(7) 0.0312(15) Uani 1 d . .
C2 C 0.0484(7) 0.43922(15) 0.0546(7) 0.039(2) Uani 1 d D .
C3 C 0.1152(8) 0.4658(2) 0.1402(8) 0.044(2) Uani 1 d . .
H3 H 0.1501(8) 0.4868(2) 0.0869(8) 0.053 Uiso 1 d R .
C4 C 0.1303(7) 0.4608(2) 0.3037(8) 0.040(2) Uani 1 d . .
C5 C 0.0796(7) 0.42989(15) 0.3777(7) 0.041(2) Uani 1 d . .
H5 H 0.0863(7) 0.42666(15) 0.4925(7) 0.049 Uiso 1 d R .
C6 C 0.0121(7) 0.40394(15) 0.2856(7) 0.0301(15) Uani 1 d . .
C7 C -0.0789(6) 0.38030(13) 0.0163(7) 0.0302(15) Uani 1 d . .
H7 H -0.0708(6) 0.38760(13) -0.0946(7) 0.036 Uiso 1 d R .
C8 C -0.0266(6) 0.34132(14) 0.0341(8) 0.035(2) Uani 1 d . .
H8A H -0.0339(6) 0.33368(14) 0.1446(8) 0.042 Uiso 1 d R .
H8B H -0.0752(6) 0.32480(14) -0.0334(8) 0.042 Uiso 1 d R .
O9 O 0.1128(4) 0.34227(10) -0.0131(5) 0.0396(11) Uani 1 d . .
C10 C 0.1829(7) 0.3127(2) 0.0269(9) 0.040(2) Uani 1 d . .
O11 O 0.1385(5) 0.28701(11) 0.0944(7) 0.062(2) Uani 1 d . .
C12 C 0.3336(7) 0.3169(2) -0.0159(9) 0.046(2) Uani 1 d . .
C13 C 0.4029(7) 0.3323(2) 0.1343(9) 0.047(2) Uani 1 d . .
C14 C 0.3578(9) 0.3625(2) 0.2103(11) 0.073(3) Uani 1 d . .
H14 H 0.2821(9) 0.3749(2) 0.1650(11) 0.088 Uiso 1 d R .
C15 C 0.4199(10) 0.3752(3) 0.3471(12) 0.092(3) Uani 1 d . .
H15 H 0.3860(10) 0.3962(3) 0.4013(12) 0.111 Uiso 1 d R .
C16 C 0.5313(10) 0.3585(3) 0.4091(11) 0.077(3) Uani 1 d . .
H16 H 0.5764(10) 0.3670(3) 0.5041(11) 0.092 Uiso 1 d R .
C17 C 0.5806(9) 0.3285(2) 0.3301(11) 0.067(2) Uani 1 d . .
H17 H 0.6594(9) 0.3170(2) 0.3721(11) 0.080 Uiso 1 d R .
C18 C 0.5169(8) 0.3150(2) 0.1955(10) 0.058(2) Uani 1 d . .
H18 H 0.5519(8) 0.2939(2) 0.1429(10) 0.069 Uiso 1 d R .
O19 O 0.3896(5) 0.28258(12) -0.0444(6) 0.0620(15) Uani 1 d . .
C20 C 0.3300(10) 0.2597(2) -0.1614(12) 0.108(4) Uani 1 d . .
H20A H 0.3767(10) 0.2372(2) -0.1704(12) 0.162 Uiso 1 d R .
H20B H 0.3318(10) 0.2720(2) -0.2637(12) 0.162 Uiso 1 d R .
H20C H 0.2387(10) 0.2553(2) -0.1306(12) 0.162 Uiso 1 d R .
C21 C 0.3605(8) 0.3406(3) -0.1606(11) 0.066(2) Uani 1 d . .
F22 F 0.3378(5) 0.37600(13) -0.1316(6) 0.084(2) Uani 1 d . .
F23 F 0.4879(5) 0.33837(14) -0.2056(6) 0.086(2) Uani 1 d . .
F24 F 0.2854(5) 0.33251(15) -0.2888(6) 0.090(2) Uani 1 d . .
C25 C -0.2300(6) 0.3795(2) 0.0589(8) 0.045(2) Uani 1 d . .
H25A H -0.2750(6) 0.3624(2) -0.0096(8) 0.053 Uiso 1 d R .
H25B H -0.2381(6) 0.3715(2) 0.1689(8) 0.053 Uiso 1 d R .
O26 O -0.2908(5) 0.41436(12) 0.0391(6) 0.0559(14) Uani 1 d . .
C27 C -0.3287(8) 0.4238(2) -0.1097(10) 0.059(2) Uani 1 d . .
O28 O -0.3134(6) 0.40518(13) -0.2262(6) 0.063(2) Uani 1 d . .
C29 C -0.3930(11) 0.4606(2) -0.1103(12) 0.137(5) Uani 1 d . .
H29A H -0.4196(11) 0.4665(2) -0.2186(12) 0.205 Uiso 1 d R .
H29B H -0.3317(11) 0.4786(2) -0.0711(12) 0.205 Uiso 1 d R .
H29C H -0.4705(11) 0.4599(2) -0.0418(12) 0.205 Uiso 1 d R .
C33 C 0.2080(8) 0.48728(15) 0.4116(9) 0.072(3) Uani 1 d D .
O34 O 0.2203(5) 0.51956(10) 0.3287(5) 0.0498(13) Uani 1 d D .
C35 C 0.2658(8) 0.5486(2) 0.4285(9) 0.071(3) Uani 1 d D .
H35A H 0.2737(8) 0.5702(2) 0.3650(9) 0.106 Uiso 1 d R .
H35B H 0.2028(8) 0.5525(2) 0.5144(9) 0.106 Uiso 1 d R .
H35C H 0.3515(8) 0.5425(2) 0.4734(9) 0.106 Uiso 1 d R .
O38 O -0.0412(5) 0.37348(10) 0.3549(5) 0.0403(12) Uani 1 d . .
C39 C -0.0152(8) 0.3667(2) 0.5237(7) 0.052(2) Uani 1 d . .
H39A H 0.0782(8) 0.3696(2) 0.5482(7) 0.062 Uiso 1 d R .
H39B H -0.0657(8) 0.3837(2) 0.5867(7) 0.062 Uiso 1 d R .
C40 C -0.0633(7) 0.3296(2) 0.5628(8) 0.040(2) Uani 1 d . .
C41 C 0.0111(8) 0.3000(2) 0.5114(9) 0.057(2) Uani 1 d . .
H41 H 0.0901(8) 0.3039(2) 0.4475(9) 0.068 Uiso 1 d R .
C42 C -0.0313(9) 0.2654(2) 0.5527(10) 0.067(2) Uani 1 d . .
H42 H 0.0220(9) 0.2449(2) 0.5222(10) 0.080 Uiso 1 d R .
C43 C -0.1486(9) 0.2600(2) 0.6397(9) 0.062(2) Uani 1 d . .
H43 H -0.1782(9) 0.2359(2) 0.6643(9) 0.074 Uiso 1 d R .
C44 C -0.2234(7) 0.2892(2) 0.6875(8) 0.051(2) Uani 1 d . .
H44 H -0.3055(7) 0.2856(2) 0.7457(8) 0.062 Uiso 1 d R .
C45 C -0.1795(8) 0.3241(2) 0.6492(8) 0.048(2) Uani 1 d . .
H45 H -0.2300(8) 0.3448(2) 0.6837(8) 0.057 Uiso 1 d R .
O36A O 0.2358(18) 0.4794(4) 0.5728(15) 0.082(6) Uani 0.29 d PDU 1
C37A C 0.3603(22) 0.4600(7) 0.5861(27) 0.081(9) Uani 0.29 d PDU 1
H37A H 0.3801(22) 0.4547(7) 0.6971(27) 0.121 Uiso 0.29 d PR 1
H37B H 0.4312(22) 0.4743(7) 0.5409(27) 0.121 Uiso 0.29 d PR 1
H37C H 0.3523(22) 0.4378(7) 0.5265(27) 0.121 Uiso 0.29 d PR 1
O36 O 0.3418(8) 0.4730(2) 0.4407(10) 0.063(2) Uani 0.71 d PDU 2
C37 C 0.4099(12) 0.4711(4) 0.2882(17) 0.166(8) Uani 0.71 d PDU 2
H37D H 0.4987(12) 0.4618(4) 0.3038(17) 0.249 Uiso 0.71 d PR 2
H37E H 0.4150(12) 0.4949(4) 0.2425(17) 0.249 Uiso 0.71 d PR 2
H37F H 0.3615(12) 0.4555(4) 0.2162(17) 0.249 Uiso 0.71 d PR 2
N30 N 0.0369(9) 0.4450(2) -0.1227(8) 0.058(2) Uani 1 d U .
O31A O -0.0535(17) 0.4497(4) -0.1930(13) 0.083(5) Uani 0.50 d PDU 3
O32A O 0.1609(15) 0.4469(4) -0.1890(13) 0.095(5) Uani 0.50 d PDU 3
O31 O -0.0492(17) 0.4718(3) -0.1557(12) 0.087(5) Uani 0.50 d PDU 4
O32 O 0.0839(15) 0.4276(3) -0.2171(9) 0.068(4) Uani 0.50 d PDU 4

loop_
_atom_type_symbol
_atom_type_description
_atom_type_scat_dispersion_real
_atom_type_scat_dispersion_imag
_atom_type_scat_source
C C 0.0033 0.0016 'International Tables Vol C Tables 4.2.6.8 and 6.1.1.4'
H H 0.0000 0.0000 'International Tables Vol C Tables 4.2.6.8 and 6.1.1.4'
N N 0.0061 0.0033 'International Tables Vol C Tables 4.2.6.8 and 6.1.1.4'
O O 0.0106 0.0060 'International Tables Vol C Tables 4.2.6.8 and 6.1.1.4'
F F 0.0171 0.0103 'International Tables Vol C Tables 4.2.6.8 and 6.1.1.4'

loop_
_geom_angle_atom_site_label_1
_geom_angle_atom_site_label_2
_geom_angle_atom_site_label_3
_geom_angle
C2 C1 C6 115.4(6)
C2 C1 C7 121.6(5)
C6 C1 C7 122.9(5)
C3 C2 C1 125.3(6)
C3 C2 N30 116.1(6)
C1 C2 N30 118.5(6)
C4 C3 C2 117.4(6)
C4 C3 H3 121.4(4)
C2 C3 H3 121.1(4)
C3 C4 C5 120.3(6)
C3 C4 C33 122.8(6)
C5 C4 C33 116.9(6)
C4 C5 C6 120.0(6)
C4 C5 H5 120.8(4)
C6 C5 H5 119.2(3)
O38 C6 C1 116.9(6)
O38 C6 C5 121.6(5)
C1 C6 C5 121.5(6)
C1 C7 C8 113.9(5)
C1 C7 C25 111.1(5)
C8 C7 C25 106.9(5)
C1 C7 H7 108.0(3)
C8 C7 H7 109.0(3)
C25 C7 H7 107.7(3)
O9 C8 C7 106.1(4)
O9 C8 H8A 109.7(3)
C7 C8 H8A 109.9(3)
O9 C8 H8B 110.2(3)
C7 C8 H8B 111.7(3)
H8A C8 H8B 109.1
C10 O9 C8 114.6(5)
O11 C10 O9 125.1(6)
O11 C10 C12 123.3(6)
O9 C10 C12 111.6(6)
O19 C12 C21 108.8(6)
O19 C12 C13 107.0(6)
C21 C12 C13 110.3(6)
O19 C12 C10 109.4(5)
C21 C12 C10 114.3(6)
C13 C12 C10 106.9(6)
C14 C13 C18 118.6(8)
C14 C13 C12 122.1(7)
C18 C13 C12 119.3(7)
C13 C14 C15 120.8(9)
C13 C14 H14 118.2(5)
C15 C14 H14 120.9(6)
C16 C15 C14 121.3(9)
C16 C15 H15 118.5(6)
C14 C15 H15 120.2(6)
C15 C16 C17 118.4(9)
C15 C16 H16 122.5(6)
C17 C16 H16 119.1(5)
C18 C17 C16 120.8(8)
C18 C17 H17 120.6(5)
C16 C17 H17 118.6(5)
C17 C18 C13 120.0(8)
C17 C18 H18 119.7(5)
C13 C18 H18 120.3(5)
C12 O19 C20 119.1(6)
O19 C20 H20A 111.6(4)
O19 C20 H20B 108.2(5)
H20A C20 H20B 109.5
O19 C20 H20C 108.6(5)
H20A C20 H20C 109.5
H20B C20 H20C 109.5
F23 C21 F24 107.5(7)
F23 C21 F22 105.8(7)
F24 C21 F22 105.4(7)
F23 C21 C12 110.8(7)
F24 C21 C12 113.6(7)
F22 C21 C12 113.2(7)
O26 C25 C7 111.6(5)
O26 C25 H25A 109.0(3)
C7 C25 H25A 109.5(3)
O26 C25 H25B 110.4(3)
C7 C25 H25B 107.7(3)
H25A C25 H25B 108.6
C27 O26 C25 117.5(5)
O28 C27 O26 123.7(6)
O28 C27 C29 125.1(8)
O26 C27 C29 111.2(7)
C27 C29 H29A 109.2(5)
C27 C29 H29B 110.8(5)
H29A C29 H29B 109.5
C27 C29 H29C 108.5(6)
H29A C29 H29C 109.5
H29B C29 H29C 109.5
O34 C33 O36A 129.6(9)
O34 C33 O36 108.3(7)
O34 C33 C4 108.0(5)
O36A C33 C4 121.5(10)
O36 C33 C4 109.1(5)
C33 O34 C35 113.0(5)
O34 C35 H35A 109.7(3)
O34 C35 H35B 109.5(4)
H35A C35 H35B 109.5
O34 C35 H35C 109.3(4)
H35A C35 H35C 109.5
H35B C35 H35C 109.5
C6 O38 C39 118.5(5)
O38 C39 C40 108.2(5)
O38 C39 H39A 111.1(4)
C40 C39 H39A 111.8(4)
O38 C39 H39B 108.5(3)
C40 C39 H39B 108.4(4)
H39A C39 H39B 108.8
C45 C40 C41 119.5(6)
C45 C40 C39 121.3(6)
C41 C40 C39 119.1(7)
C40 C41 C42 119.2(7)
C40 C41 H41 119.4(4)
C42 C41 H41 121.4(5)
C43 C42 C41 121.1(7)
C43 C42 H42 119.3(4)
C41 C42 H42 119.6(5)
C44 C43 C42 119.6(7)
C44 C43 H43 120.1(4)
C42 C43 H43 120.2(4)
C43 C44 C45 119.4(7)
C43 C44 H44 120.0(4)
C45 C44 H44 120.6(5)
C40 C45 C44 121.1(7)
C40 C45 H45 118.6(4)
C44 C45 H45 120.3(5)
C33 O36A C37A 110.4(10)
O36A C37A H37A 110.7(9)
O36A C37A H37B 109.4(13)
H37A C37A H37B 109.47(5)
O36A C37A H37C 108.4(13)
H37A C37A H37C 109.5
H37B C37A H37C 109.5
C37 O36 C33 107.9(7)
C33 O36 H37B 140.4(12)
O36 C37 H37D 109.7(6)
O36 C37 H37E 109.0(7)
H37D C37 H37E 109.5
O36 C37 H37F 109.7(7)
H37D C37 H37F 109.5
H37E C37 H37F 109.5
O32 N30 O31 123.6(10)
O31A N30 O32A 122.2(11)
O31A N30 C2 127.9(11)
O32 N30 C2 125.2(8)
O31 N30 C2 110.9(7)
O32A N30 C2 109.7(8)

loop_
_geom_bond_atom_site_label_1
_geom_bond_atom_site_label_2
_geom_bond_distance
C1 C2 1.385(7)
C1 C6 1.386(7)
C1 C7 1.527(8)
C2 C3 1.384(8)
C2 N30 1.487(8)
C3 C4 1.374(9)
C3 H3 0.96
C4 C5 1.392(8)
C4 C33 1.536(9)
C5 C6 1.399(8)
C5 H5 0.96
C6 O38 1.373(6)
C7 C8 1.541(7)
C7 C25 1.550(8)
C7 H7 0.96
C8 O9 1.446(7)
C8 H8A 0.96
C8 H8B 0.96
O9 C10 1.340(7)
C10 O11 1.189(7)
C10 C12 1.554(9)
C12 O19 1.409(7)
C12 C21 1.509(10)
C12 C13 1.532(10)
C13 C14 1.360(10)
C13 C18 1.402(9)
C14 C15 1.373(11)
C14 H14 0.96
C15 C16 1.373(12)
C15 H15 0.96
C16 C17 1.378(11)
C16 H16 0.96
C17 C18 1.377(10)
C17 H17 0.96
C18 H18 0.96
O19 C20 1.417(9)
C20 H20A 0.96
C20 H20B 0.96
C20 H20C 0.96
C21 F23 1.328(9)
C21 F24 1.333(9)
C21 F22 1.350(9)
C25 O26 1.436(7)
C25 H25A 0.96
C25 H25B 0.96
O26 C27 1.335(9)
C27 O28 1.196(8)
C27 C29 1.504(10)
C29 H29A 0.96
C29 H29B 0.96
C29 H29C 0.96
C33 O34 1.383(6)
C33 O36A 1.393(9)
C33 O36 1.456(7)
O34 C35 1.429(7)
C35 H35A 0.96
C35 H35B 0.96
C35 H35C 0.96
O38 C39 1.442(7)
C39 C40 1.490(8)
C39 H39A 0.96
C39 H39B 0.96
C40 C45 1.378(9)
C40 C41 1.391(9)
C41 C42 1.393(9)
C41 H41 0.96
C42 C43 1.389(10)
C42 H42 0.96
C43 C44 1.373(10)
C43 H43 0.96
C44 C45 1.400(8)
C44 H44 0.96
C45 H45 0.96
O36A C37A 1.440(11)
C37A H37A 0.96
C37A H37B 0.96
C37A H37C 0.96
O36 C37 1.436(10)
C37 H37D 0.96
C37 H37E 0.96
C37 H37F 0.96
N30 O31A 1.088(12)
N30 O32 1.116(10)
N30 O31 1.340(12)
N30 O32A 1.356(13)

loop_
_geom_torsion_atom_site_label_1
_geom_torsion_atom_site_label_2
_geom_torsion_atom_site_label_3
_geom_torsion_atom_site_label_4
_geom_torsion
C6 C1 C2 C3 0.9(10)
C7 C1 C2 C3 178.8(6)
C6 C1 C2 N30 178.9(6)
C7 C1 C2 N30 -3.1(9)
C1 C2 C3 C4 -0.3(11)
N30 C2 C3 C4 -178.4(7)
C2 C3 C4 C5 0.1(11)
C2 C3 C4 C33 177.1(6)
C3 C4 C5 C6 -0.5(11)
C33 C4 C5 C6 -177.6(6)
C2 C1 C6 O38 178.7(5)
C7 C1 C6 O38 0.8(10)
C2 C1 C6 C5 -1.2(10)
C7 C1 C6 C5 -179.2(5)
C4 C5 C6 O38 -178.9(6)
C4 C5 C6 C1 1.1(10)
C2 C1 C7 C8 128.2(6)
C6 C1 C7 C8 -54.0(8)
C2 C1 C7 C25 -111.0(7)
C6 C1 C7 C25 66.8(8)
C1 C7 C8 O9 -59.4(7)
C25 C7 C8 O9 177.5(5)
C7 C8 O9 C10 166.4(5)
C8 O9 C10 O11 0.7(10)
C8 O9 C10 C12 -175.7(5)
O11 C10 C12 O19 30.8(10)
O9 C10 C12 O19 -152.8(6)
O11 C10 C12 C21 153.0(7)
O9 C10 C12 C21 -30.6(9)
O11 C10 C12 C13 -84.7(8)
O9 C10 C12 C13 91.7(6)
O19 C12 C13 C14 -169.2(7)
C21 C12 C13 C14 72.7(9)
C10 C12 C13 C14 -52.1(9)
O19 C12 C13 C18 11.1(8)
C21 C12 C13 C18 -107.0(7)
C10 C12 C13 C18 128.2(6)
C18 C13 C14 C15 -1.9(12)
C12 C13 C14 C15 178.4(7)
C13 C14 C15 C16 1.7(14)
C14 C15 C16 C17 0.4(13)
C15 C16 C17 C18 -2.2(11)
C16 C17 C18 C13 2.0(10)
C14 C13 C18 C17 0.1(10)
C12 C13 C18 C17 179.8(6)
C21 C12 O19 C20 -70.4(8)
C13 C12 O19 C20 170.4(7)
C10 C12 O19 C20 55.0(9)
O19 C12 C21 F23 -47.5(9)
C13 C12 C21 F23 69.6(9)
C10 C12 C21 F23 -170.0(7)
O19 C12 C21 F24 73.7(8)
C13 C12 C21 F24 -169.2(7)
C10 C12 C21 F24 -48.8(10)
O19 C12 C21 F22 -166.1(6)
C13 C12 C21 F22 -49.0(9)
C10 C12 C21 F22 71.4(8)
C1 C7 C25 O26 57.8(7)
C8 C7 C25 O26 -177.3(5)
C7 C25 O26 C27 82.4(8)
C25 O26 C27 O28 -0.9(12)
C25 O26 C27 C29 178.8(7)
C3 C4 C33 O34 17.7(10)
C5 C4 C33 O34 -165.2(6)
C3 C4 C33 O36A -172.1(11)
C5 C4 C33 O36A 5.0(13)
C3 C4 C33 O36 -99.8(8)
C5 C4 C33 O36 77.3(8)
O36A C33 O34 C35 -1.5(15)
O36 C33 O34 C35 -74.2(7)
C4 C33 O34 C35 167.7(6)
C1 C6 O38 C39 174.0(6)
C5 C6 O38 C39 -6.0(9)
C6 O38 C39 C40 -170.7(5)
O38 C39 C40 C45 -105.3(7)
O38 C39 C40 C41 75.0(8)
C45 C40 C41 C42 -2.0(11)
C39 C40 C41 C42 177.8(7)
C40 C41 C42 C43 2.1(12)
C41 C42 C43 C44 -0.8(12)
C42 C43 C44 C45 -0.6(11)
C41 C40 C45 C44 0.6(10)
C39 C40 C45 C44 -179.1(6)
C43 C44 C45 C40 0.7(10)
O34 C33 O36A C37A -103.6(18)
O36 C33 O36A C37A -9.6(15)
C4 C33 O36A C37A 88.5(19)
O34 C33 O36 C37 -54.0(10)
O36A C33 O36 C37 -179.9(12)
C4 C33 O36 C37 63.3(10)
C3 C2 N30 O31A -114.2(15)
C1 C2 N30 O31A 67.5(16)
C3 C2 N30 O32 115.2(12)
C1 C2 N30 O32 -63.1(14)
C3 C2 N30 O31 -71.3(12)
C1 C2 N30 O31 110.4(10)
C3 C2 N30 O32A 60.4(10)
C1 C2 N30 O32A -117.8(10)
